data_7160086
loop_
_publ_author_name
'Huang, Tianjiao'
'Yin, Huiping'
'Li, Tuanjie'
'Yu, Chenxia'
'Zhang, Kai'
'Yao, Changsheng'

_publ_section_title
;
 NHC catalyzed radical tandem cyclization: an efficient synthesis of
 &#x3b1;,&#x3b1;-difluoro-&#x3b3;-lactam derivatives.
;
_journal_issue 34
_journal_name_full 'Organic &amp; biomolecular chemistry'
_journal_page_first 6988
_journal_page_last 6998
_journal_paper_doi 10.1039/d4ob01012d
_journal_volume 22
_journal_year 2024
_chemical_formula_moiety 'C25 H20 Br F2 N O2'
_chemical_formula_sum 'C25 H20 Br F2 N O2'
_chemical_formula_weight 484.33
_space_group_crystal_system monoclinic
_space_group_IT_number 14
_space_group_name_Hall '-P 2ybc'
_space_group_name_H-M_alt 'P 1 21/c 1'
_atom_sites_solution_hydrogens geom
_atom_sites_solution_primary dual
_audit_creation_date 2023-11-24
_audit_creation_method
;
Olex2 1.5
(compiled 2022.04.07 svn.rca3783a0 for OlexSys, GUI svn.r6498)
;
_audit_update_record
;
2024-05-24 deposited with the CCDC.	2024-08-02 downloaded from the CCDC.
;
_cell_angle_alpha 90
_cell_angle_beta 103.338(8)
_cell_angle_gamma 90
_cell_formula_units_Z 4
_cell_length_a 8.7990(13)
_cell_length_b 25.874(4)
_cell_length_c 10.0568(14)
_cell_measurement_reflns_used 9843
_cell_measurement_temperature 296.15
_cell_measurement_theta_max 24.913
_cell_measurement_theta_min 2.225
_cell_volume 2227.8(6)
_computing_cell_refinement 'SAINT V8.40B (?, 2016)'
_computing_data_reduction 'SAINT V8.40B (?, 2016)'
_computing_molecular_graphics 'Olex2 1.5 (Dolomanov et al., 2009)'
_computing_publication_material 'Olex2 1.5 (Dolomanov et al., 2009)'
_computing_structure_refinement 'SHELXL 2018/3 (Sheldrick, 2015)'
_computing_structure_solution 'SHELXT 2018/2 (Sheldrick, 2018)'
_diffrn_ambient_temperature 296.15
_diffrn_measured_fraction_theta_full 0.998
_diffrn_measured_fraction_theta_max 0.991
_diffrn_measurement_device_type 'Bruker P4'
_diffrn_measurement_method '\w scans'
_diffrn_radiation_monochromator graphite
_diffrn_radiation_type MoK\a
_diffrn_radiation_wavelength 0.71073
_diffrn_reflns_av_R_equivalents 0.0424
_diffrn_reflns_av_unetI/netI 0.0260
_diffrn_reflns_Laue_measured_fraction_full 0.998
_diffrn_reflns_Laue_measured_fraction_max 0.991
_diffrn_reflns_limit_h_max 11
_diffrn_reflns_limit_h_min -11
_diffrn_reflns_limit_k_max 34
_diffrn_reflns_limit_k_min -34
_diffrn_reflns_limit_l_max 13
_diffrn_reflns_limit_l_min -13
_diffrn_reflns_number 54833
_diffrn_reflns_point_group_measured_fraction_full 0.998
_diffrn_reflns_point_group_measured_fraction_max 0.991
_diffrn_reflns_theta_full 25.242
_diffrn_reflns_theta_max 28.629
_diffrn_reflns_theta_min 2.506
_exptl_absorpt_coefficient_mu 1.883
_exptl_absorpt_correction_type none
_exptl_crystal_colour 'clear light colourless'
_exptl_crystal_colour_lustre clear
_exptl_crystal_colour_modifier light
_exptl_crystal_colour_primary colourless
_exptl_crystal_density_diffrn 1.444
_exptl_crystal_description plate
_exptl_crystal_F_000 984
_refine_diff_density_max 0.742
_refine_diff_density_min -0.503
_refine_diff_density_rms 0.069
_refine_ls_extinction_method none
_refine_ls_goodness_of_fit_ref 1.098
_refine_ls_hydrogen_treatment constr
_refine_ls_matrix_type full
_refine_ls_number_parameters 280
_refine_ls_number_reflns 5663
_refine_ls_number_restraints 0
_refine_ls_restrained_S_all 1.098
_refine_ls_R_factor_all 0.0962
_refine_ls_R_factor_gt 0.0632
_refine_ls_shift/su_max 0.001
_refine_ls_shift/su_mean 0.000
_refine_ls_structure_factor_coef Fsqd
_refine_ls_weighting_details 'w=1/[\s^2^(Fo^2^)+(0.0747P)^2^+1.9866P] where P=(Fo^2^+2Fc^2^)/3'
_refine_ls_weighting_scheme calc
_refine_ls_wR_factor_gt 0.1616
_refine_ls_wR_factor_ref 0.1815
_reflns_Friedel_coverage 0.000
_reflns_number_gt 3861
_reflns_number_total 5663
_reflns_threshold_expression 'I > 2\s(I)'
_cod_data_source_file d4ob01012d2.cif
_cod_data_source_block 3aa-2
_cod_depositor_comments 'Adding full bibliography for 7160085--7160086.cif.'
_cod_database_code 7160086
_shelx_shelxl_version_number 2018/3
_shelx_space_group_comment
;
The symmetry employed for this shelxl refinement is uniquely defined
by the following loop, which should always be used as a source of
symmetry information in preference to the above space-group names.
They are only intended as comments.
;
_olex2_refinement_description
;
1. Fixed Uiso
 At 1.2 times of:
  All C(H) groups, All C(H,H) groups
2.a Ternary CH refined with riding coordinates:
 C10(H10), C12(H12)
2.b Secondary CH2 refined with riding coordinates:
 C7(H7A,H7B), C11(H11A,H11B)
2.c Aromatic/amide H refined with riding coordinates:
 C1(H1), C2(H2), C3(H3), C4(H4), C5(H5), C14(H14), C15(H15), C16(H16),
 C17(H17), C18(H18), C21(H21), C22(H22), C24(H24), C25(H25)
;
_olex2_submission_special_instructions 'No special instructions were received'

loop_
_space_group_symop_operation_xyz
'x, y, z'
'-x, y+1/2, -z+1/2'
'-x, -y, -z'
'x, -y-1/2, z-1/2'

loop_
_atom_site_label
_atom_site_type_symbol
_atom_site_fract_x
_atom_site_fract_y
_atom_site_fract_z
_atom_site_U_iso_or_equiv
_atom_site_adp_type
_atom_site_occupancy
_atom_site_site_symmetry_order
_atom_site_calc_flag
_atom_site_refinement_flags_posn
_atom_site_refinement_flags_adp
_atom_site_refinement_flags_occupancy
_atom_site_disorder_assembly
_atom_site_disorder_group
Br1 Br 0.78640(6) 0.49207(2) 1.16865(4) 0.0850(2) Uani 1 1 d . . . . .
F1 F 0.9273(3) 0.73693(10) 0.5439(3) 0.0851(7) Uani 1 1 d . . . . .
F2 F 0.9340(4) 0.70622(11) 0.3454(3) 0.0994(9) Uani 1 1 d . . . . .
O1 O 0.7308(5) 0.79382(13) 0.3058(4) 0.1070(13) Uani 1 1 d . . . . .
O2 O 0.6360(3) 0.57407(10) 0.5087(2) 0.0553(6) Uani 1 1 d . . . . .
N1 N 0.5771(4) 0.73799(12) 0.3928(3) 0.0652(8) Uani 1 1 d . . . . .
C1 C 0.2548(6) 0.79601(19) 0.4998(6) 0.0866(14) Uani 1 1 d . . . . .
H1 H 0.182694 0.771289 0.458044 0.104 Uiso 1 1 calc R U . . .
C2 C 0.2199(8) 0.8286(3) 0.5959(7) 0.112(2) Uani 1 1 d . . . . .
H2 H 0.122854 0.826053 0.617379 0.134 Uiso 1 1 calc R U . . .
C3 C 0.3219(10) 0.8640(3) 0.6597(6) 0.109(2) Uani 1 1 d . . . . .
H3 H 0.296358 0.885349 0.725581 0.131 Uiso 1 1 calc R U . . .
C4 C 0.4638(8) 0.8685(2) 0.6273(7) 0.1054(19) Uani 1 1 d . . . . .
H4 H 0.535076 0.893026 0.671310 0.126 Uiso 1 1 calc R U . . .
C5 C 0.5018(6) 0.83671(18) 0.5298(5) 0.0846(13) Uani 1 1 d . . . . .
H5 H 0.598111 0.840050 0.507395 0.102 Uiso 1 1 calc R U . . .
C6 C 0.3964(5) 0.79991(14) 0.4652(4) 0.0648(10) Uani 1 1 d . . . . .
C7 C 0.4296(6) 0.76624(17) 0.3544(5) 0.0783(12) Uani 1 1 d . . . . .
H7A H 0.345133 0.741554 0.327588 0.094 Uiso 1 1 calc R U . . .
H7B H 0.431301 0.787578 0.275401 0.094 Uiso 1 1 calc R U . . .
C8 C 0.7091(6) 0.75417(16) 0.3656(4) 0.0733(11) Uani 1 1 d . . . . .
C9 C 0.8366(5) 0.71548(15) 0.4282(4) 0.0662(10) Uani 1 1 d . . . . .
C10 C 0.7503(4) 0.66805(12) 0.4588(3) 0.0486(7) Uani 1 1 d . . . . .
H10 H 0.731107 0.645636 0.378106 0.058 Uiso 1 1 calc R U . . .
C11 C 0.5919(4) 0.69038(13) 0.4727(4) 0.0546(8) Uani 1 1 d . . . . .
H11A H 0.507194 0.666705 0.435903 0.065 Uiso 1 1 calc R U . . .
H11B H 0.592645 0.697540 0.567554 0.065 Uiso 1 1 calc R U . . .
C12 C 0.8357(3) 0.63622(11) 0.5819(3) 0.0416(6) Uani 1 1 d . . . . .
H12 H 0.857640 0.658310 0.663285 0.050 Uiso 1 1 calc R U . . .
C13 C 0.9884(3) 0.61403(12) 0.5607(3) 0.0430(6) Uani 1 1 d . . . . .
C14 C 1.1305(4) 0.63084(15) 0.6365(4) 0.0581(9) Uani 1 1 d . . . . .
H14 H 1.134364 0.655768 0.703866 0.070 Uiso 1 1 calc R U . . .
C15 C 1.2680(4) 0.61068(18) 0.6127(5) 0.0710(11) Uani 1 1 d . . . . .
H15 H 1.363500 0.622521 0.663764 0.085 Uiso 1 1 calc R U . . .
C16 C 1.2649(4) 0.57384(17) 0.5157(5) 0.0691(11) Uani 1 1 d . . . . .
H16 H 1.357585 0.560405 0.500849 0.083 Uiso 1 1 calc R U . . .
C17 C 1.1244(5) 0.55671(17) 0.4401(5) 0.0688(10) Uani 1 1 d . . . . .
H17 H 1.121487 0.531764 0.372965 0.083 Uiso 1 1 calc R U . . .
C18 C 0.9869(4) 0.57637(14) 0.4631(4) 0.0559(8) Uani 1 1 d . . . . .
H18 H 0.891912 0.564074 0.412185 0.067 Uiso 1 1 calc R U . . .
C19 C 0.7318(3) 0.59176(11) 0.6044(3) 0.0404(6) Uani 1 1 d . . . . .
C20 C 0.7507(3) 0.56918(11) 0.7440(3) 0.0416(6) Uani 1 1 d . . . . .
C21 C 0.6522(4) 0.52935(14) 0.7612(4) 0.0533(8) Uani 1 1 d . . . . .
H21 H 0.577997 0.517273 0.686257 0.064 Uiso 1 1 calc R U . . .
C22 C 0.6624(5) 0.50722(14) 0.8879(4) 0.0612(9) Uani 1 1 d . . . . .
H22 H 0.594205 0.480927 0.898598 0.073 Uiso 1 1 calc R U . . .
C23 C 0.7734(4) 0.52424(14) 0.9971(3) 0.0544(8) Uani 1 1 d . . . . .
C24 C 0.8724(5) 0.56360(17) 0.9835(4) 0.0681(10) Uani 1 1 d . . . . .
H24 H 0.946972 0.575191 1.058842 0.082 Uiso 1 1 calc R U . . .
C25 C 0.8608(4) 0.58595(15) 0.8571(4) 0.0585(9) Uani 1 1 d . . . . .
H25 H 0.928102 0.612718 0.847779 0.070 Uiso 1 1 calc R U . . .

loop_
_atom_site_aniso_label
_atom_site_aniso_U_11
_atom_site_aniso_U_22
_atom_site_aniso_U_33
_atom_site_aniso_U_23
_atom_site_aniso_U_13
_atom_site_aniso_U_12
Br1 0.0964(4) 0.0985(4) 0.0616(3) 0.0269(2) 0.0218(2) -0.0054(3)
F1 0.0891(17) 0.0642(14) 0.106(2) 0.0094(13) 0.0315(15) -0.0267(13)
F2 0.114(2) 0.0958(19) 0.119(2) 0.0249(16) 0.0886(18) 0.0051(16)
O1 0.159(4) 0.072(2) 0.107(3) 0.0425(19) 0.064(3) 0.003(2)
O2 0.0418(12) 0.0637(15) 0.0612(14) 0.0070(11) 0.0133(11) -0.0087(11)
N1 0.083(2) 0.0506(17) 0.0672(19) 0.0145(14) 0.0279(17) 0.0148(16)
C1 0.086(3) 0.069(3) 0.107(4) 0.014(3) 0.026(3) 0.008(2)
C2 0.117(5) 0.102(4) 0.131(5) 0.017(4) 0.060(4) 0.030(4)
C3 0.148(6) 0.088(4) 0.096(4) -0.004(3) 0.036(4) 0.047(4)
C4 0.117(5) 0.059(3) 0.126(5) -0.011(3) -0.001(4) 0.024(3)
C5 0.077(3) 0.060(3) 0.112(4) 0.005(2) 0.013(3) 0.019(2)
C6 0.073(3) 0.0449(19) 0.074(2) 0.0130(17) 0.011(2) 0.0166(18)
C7 0.093(3) 0.066(3) 0.072(3) 0.013(2) 0.010(2) 0.028(2)
C8 0.105(3) 0.056(2) 0.069(2) 0.0150(18) 0.041(2) 0.003(2)
C9 0.083(3) 0.058(2) 0.073(2) 0.0114(18) 0.049(2) -0.0013(19)
C10 0.0581(19) 0.0427(16) 0.0523(17) 0.0043(13) 0.0276(15) 0.0042(14)
C11 0.060(2) 0.0467(18) 0.062(2) 0.0137(15) 0.0240(16) 0.0088(15)
C12 0.0443(16) 0.0372(15) 0.0485(15) -0.0010(12) 0.0211(13) -0.0016(12)
C13 0.0410(16) 0.0414(15) 0.0515(16) 0.0018(12) 0.0203(13) -0.0060(12)
C14 0.0486(19) 0.063(2) 0.064(2) -0.0050(16) 0.0154(16) -0.0138(16)
C15 0.0359(18) 0.088(3) 0.089(3) 0.006(2) 0.0142(18) -0.0127(18)
C16 0.043(2) 0.080(3) 0.091(3) 0.011(2) 0.0295(19) 0.0108(18)
C17 0.058(2) 0.071(2) 0.087(3) -0.016(2) 0.036(2) 0.0048(19)
C18 0.0392(17) 0.059(2) 0.074(2) -0.0149(17) 0.0224(15) -0.0026(15)
C19 0.0308(14) 0.0404(15) 0.0536(17) 0.0023(12) 0.0169(13) 0.0044(12)
C20 0.0379(15) 0.0380(15) 0.0532(16) 0.0022(12) 0.0194(12) 0.0041(12)
C21 0.0510(19) 0.0506(19) 0.0587(19) 0.0034(15) 0.0135(15) -0.0087(15)
C22 0.065(2) 0.054(2) 0.069(2) 0.0120(17) 0.0237(19) -0.0122(17)
C23 0.058(2) 0.057(2) 0.0521(18) 0.0115(15) 0.0202(16) 0.0023(16)
C24 0.065(2) 0.077(3) 0.058(2) 0.0063(18) 0.0056(17) -0.017(2)
C25 0.057(2) 0.060(2) 0.060(2) 0.0074(16) 0.0163(16) -0.0168(17)

loop_
_atom_type_symbol
_atom_type_description
_atom_type_scat_dispersion_real
_atom_type_scat_dispersion_imag
_atom_type_scat_source
C C 0.0033 0.0016 'International Tables Vol C Tables 4.2.6.8 and 6.1.1.4'
H H 0.0000 0.0000 'International Tables Vol C Tables 4.2.6.8 and 6.1.1.4'
Br Br -0.2901 2.4595 'International Tables Vol C Tables 4.2.6.8 and 6.1.1.4'
F F 0.0171 0.0103 'International Tables Vol C Tables 4.2.6.8 and 6.1.1.4'
N N 0.0061 0.0033 'International Tables Vol C Tables 4.2.6.8 and 6.1.1.4'
O O 0.0106 0.0060 'International Tables Vol C Tables 4.2.6.8 and 6.1.1.4'

loop_
_geom_angle_atom_site_label_1
_geom_angle_atom_site_label_2
_geom_angle_atom_site_label_3
_geom_angle
_geom_angle_site_symmetry_1
_geom_angle_site_symmetry_3
_geom_angle_publ_flag
C8 N1 C7 123.8(3) . . ?
C8 N1 C11 114.2(3) . . ?
C11 N1 C7 121.9(3) . . ?
C2 C1 H1 120.1 . . ?
C2 C1 C6 119.9(5) . . ?
C6 C1 H1 120.1 . . ?
C1 C2 H2 119.2 . . ?
C3 C2 C1 121.6(6) . . ?
C3 C2 H2 119.2 . . ?
C2 C3 H3 120.2 . . ?
C2 C3 C4 119.6(6) . . ?
C4 C3 H3 120.2 . . ?
C3 C4 H4 119.9 . . ?
C3 C4 C5 120.2(6) . . ?
C5 C4 H4 119.9 . . ?
C4 C5 H5 120.1 . . ?
C4 C5 C6 119.9(5) . . ?
C6 C5 H5 120.1 . . ?
C1 C6 C5 118.8(4) . . ?
C1 C6 C7 119.4(4) . . ?
C5 C6 C7 121.7(4) . . ?
N1 C7 C6 114.1(4) . . ?
N1 C7 H7A 108.7 . . ?
N1 C7 H7B 108.7 . . ?
C6 C7 H7A 108.7 . . ?
C6 C7 H7B 108.7 . . ?
H7A C7 H7B 107.6 . . ?
O1 C8 N1 127.6(4) . . ?
O1 C8 C9 124.6(4) . . ?
N1 C8 C9 107.7(3) . . ?
F1 C9 C8 108.3(3) . . ?
F1 C9 C10 112.2(3) . . ?
F2 C9 F1 105.6(4) . . ?
F2 C9 C8 111.9(3) . . ?
F2 C9 C10 113.8(3) . . ?
C10 C9 C8 105.1(3) . . ?
C9 C10 H10 108.1 . . ?
C9 C10 C11 102.8(3) . . ?
C9 C10 C12 115.2(3) . . ?
C11 C10 H10 108.1 . . ?
C12 C10 H10 108.1 . . ?
C12 C10 C11 114.4(2) . . ?
N1 C11 C10 103.5(3) . . ?
N1 C11 H11A 111.1 . . ?
N1 C11 H11B 111.1 . . ?
C10 C11 H11A 111.1 . . ?
C10 C11 H11B 111.1 . . ?
H11A C11 H11B 109.0 . . ?
C10 C12 H12 109.1 . . ?
C13 C12 C10 112.0(2) . . ?
C13 C12 H12 109.1 . . ?
C19 C12 C10 109.1(3) . . ?
C19 C12 H12 109.1 . . ?
C19 C12 C13 108.5(2) . . ?
C14 C13 C12 121.5(3) . . ?
C14 C13 C18 118.4(3) . . ?
C18 C13 C12 120.1(3) . . ?
C13 C14 H14 119.9 . . ?
C13 C14 C15 120.1(4) . . ?
C15 C14 H14 119.9 . . ?
C14 C15 H15 119.6 . . ?
C16 C15 C14 120.9(4) . . ?
C16 C15 H15 119.6 . . ?
C15 C16 H16 120.2 . . ?
C15 C16 C17 119.5(3) . . ?
C17 C16 H16 120.2 . . ?
C16 C17 H17 119.9 . . ?
C16 C17 C18 120.1(4) . . ?
C18 C17 H17 119.9 . . ?
C13 C18 H18 119.5 . . ?
C17 C18 C13 121.0(3) . . ?
C17 C18 H18 119.5 . . ?
O2 C19 C12 120.0(3) . . ?
O2 C19 C20 120.3(3) . . ?
C20 C19 C12 119.7(3) . . ?
C21 C20 C19 118.1(3) . . ?
C21 C20 C25 118.1(3) . . ?
C25 C20 C19 123.7(3) . . ?
C20 C21 H21 119.5 . . ?
C22 C21 C20 121.0(3) . . ?
C22 C21 H21 119.5 . . ?
C21 C22 H22 120.3 . . ?
C23 C22 C21 119.5(3) . . ?
C23 C22 H22 120.3 . . ?
C22 C23 Br1 118.2(3) . . ?
C22 C23 C24 120.9(3) . . ?
C24 C23 Br1 120.8(3) . . ?
C23 C24 H24 120.3 . . ?
C23 C24 C25 119.4(4) . . ?
C25 C24 H24 120.3 . . ?
C20 C25 H25 119.5 . . ?
C24 C25 C20 121.0(3) . . ?
C24 C25 H25 119.5 . . ?

loop_
_geom_bond_atom_site_label_1
_geom_bond_atom_site_label_2
_geom_bond_distance
_geom_bond_site_symmetry_2
_geom_bond_publ_flag
Br1 C23 1.895(3) . ?
F1 C9 1.368(5) . ?
F2 C9 1.347(4) . ?
O1 C8 1.227(5) . ?
O2 C19 1.213(4) . ?
N1 C7 1.462(5) . ?
N1 C8 1.321(5) . ?
N1 C11 1.460(4) . ?
C1 H1 0.9300 . ?
C1 C2 1.370(8) . ?
C1 C6 1.372(7) . ?
C2 H2 0.9300 . ?
C2 C3 1.337(9) . ?
C3 H3 0.9300 . ?
C3 C4 1.366(9) . ?
C4 H4 0.9300 . ?
C4 C5 1.379(8) . ?
C5 H5 0.9300 . ?
C5 C6 1.382(6) . ?
C6 C7 1.496(6) . ?
C7 H7A 0.9700 . ?
C7 H7B 0.9700 . ?
C8 C9 1.527(6) . ?
C9 C10 1.512(5) . ?
C10 H10 0.9800 . ?
C10 C11 1.544(5) . ?
C10 C12 1.532(4) . ?
C11 H11A 0.9700 . ?
C11 H11B 0.9700 . ?
C12 H12 0.9800 . ?
C12 C13 1.521(4) . ?
C12 C19 1.519(4) . ?
C13 C14 1.376(5) . ?
C13 C18 1.381(5) . ?
C14 H14 0.9300 . ?
C14 C15 1.389(5) . ?
C15 H15 0.9300 . ?
C15 C16 1.360(6) . ?
C16 H16 0.9300 . ?
C16 C17 1.367(6) . ?
C17 H17 0.9300 . ?
C17 C18 1.380(5) . ?
C18 H18 0.9300 . ?
C19 C20 1.494(4) . ?
C20 C21 1.382(4) . ?
C20 C25 1.383(5) . ?
C21 H21 0.9300 . ?
C21 C22 1.381(5) . ?
C22 H22 0.9300 . ?
C22 C23 1.364(6) . ?
C23 C24 1.367(5) . ?
C24 H24 0.9300 . ?
C24 C25 1.378(5) . ?
C25 H25 0.9300 . ?

loop_
_geom_torsion_atom_site_label_1
_geom_torsion_atom_site_label_2
_geom_torsion_atom_site_label_3
_geom_torsion_atom_site_label_4
_geom_torsion
_geom_torsion_site_symmetry_1
_geom_torsion_site_symmetry_2
_geom_torsion_site_symmetry_3
_geom_torsion_site_symmetry_4
_geom_torsion_publ_flag
Br1 C23 C24 C25 179.5(3) . . . . ?
F1 C9 C10 C11 93.1(4) . . . . ?
F1 C9 C10 C12 -31.9(4) . . . . ?
F2 C9 C10 C11 -147.1(4) . . . . ?
F2 C9 C10 C12 87.9(4) . . . . ?
O1 C8 C9 F1 73.2(5) . . . . ?
O1 C8 C9 F2 -42.8(6) . . . . ?
O1 C8 C9 C10 -166.8(4) . . . . ?
O2 C19 C20 C21 -2.6(4) . . . . ?
O2 C19 C20 C25 177.6(3) . . . . ?
N1 C8 C9 F1 -104.4(4) . . . . ?
N1 C8 C9 F2 139.6(4) . . . . ?
N1 C8 C9 C10 15.7(4) . . . . ?
C1 C2 C3 C4 1.0(10) . . . . ?
C1 C6 C7 N1 -128.8(4) . . . . ?
C2 C1 C6 C5 0.5(7) . . . . ?
C2 C1 C6 C7 -176.5(4) . . . . ?
C2 C3 C4 C5 -0.1(9) . . . . ?
C3 C4 C5 C6 -0.5(8) . . . . ?
C4 C5 C6 C1 0.3(7) . . . . ?
C4 C5 C6 C7 177.2(4) . . . . ?
C5 C6 C7 N1 54.3(5) . . . . ?
C6 C1 C2 C3 -1.2(9) . . . . ?
C7 N1 C8 O1 -0.1(7) . . . . ?
C7 N1 C8 C9 177.3(4) . . . . ?
C7 N1 C11 C10 167.0(3) . . . . ?
C8 N1 C7 C6 -95.7(5) . . . . ?
C8 N1 C11 C10 -16.4(4) . . . . ?
C8 C9 C10 C11 -24.3(4) . . . . ?
C8 C9 C10 C12 -149.4(3) . . . . ?
C9 C10 C11 N1 24.4(4) . . . . ?
C9 C10 C12 C13 -62.8(3) . . . . ?
C9 C10 C12 C19 177.1(3) . . . . ?
C10 C12 C13 C14 112.0(3) . . . . ?
C10 C12 C13 C18 -67.6(4) . . . . ?
C10 C12 C19 O2 27.9(4) . . . . ?
C10 C12 C19 C20 -153.6(2) . . . . ?
C11 N1 C7 C6 80.6(5) . . . . ?
C11 N1 C8 O1 -176.7(5) . . . . ?
C11 N1 C8 C9 0.7(5) . . . . ?
C11 C10 C12 C13 178.4(3) . . . . ?
C11 C10 C12 C19 58.3(3) . . . . ?
C12 C10 C11 N1 150.0(3) . . . . ?
C12 C13 C14 C15 -178.5(3) . . . . ?
C12 C13 C18 C17 178.3(3) . . . . ?
C12 C19 C20 C21 178.9(3) . . . . ?
C12 C19 C20 C25 -1.0(4) . . . . ?
C13 C12 C19 O2 -94.4(3) . . . . ?
C13 C12 C19 C20 84.2(3) . . . . ?
C13 C14 C15 C16 -0.7(6) . . . . ?
C14 C13 C18 C17 -1.2(5) . . . . ?
C14 C15 C16 C17 0.4(7) . . . . ?
C15 C16 C17 C18 -0.6(7) . . . . ?
C16 C17 C18 C13 1.0(6) . . . . ?
C18 C13 C14 C15 1.0(5) . . . . ?
C19 C12 C13 C14 -127.5(3) . . . . ?
C19 C12 C13 C18 52.9(4) . . . . ?
C19 C20 C21 C22 -179.2(3) . . . . ?
C19 C20 C25 C24 179.9(3) . . . . ?
C20 C21 C22 C23 -1.3(6) . . . . ?
C21 C20 C25 C24 0.1(5) . . . . ?
C21 C22 C23 Br1 -178.9(3) . . . . ?
C21 C22 C23 C24 1.4(6) . . . . ?
C22 C23 C24 C25 -0.7(6) . . . . ?
C23 C24 C25 C20 0.0(6) . . . . ?
C25 C20 C21 C22 0.6(5) . . . . ?
